data_1540944
loop_
_publ_author_name
'Sequeira, A.'
'Rajagopal, H.'
'Yakhmi, J.V.'

_publ_section_title
;
 Ageing effects in high-Tc Y Ba2 Cu3 O7-x superconductor. A neutron
 diffraction study
;
_journal_name_full 'Solid State Communications'
_journal_page_first 991
_journal_page_last 995
_journal_volume 65
_journal_year 1988
_chemical_formula_sum 'Ba2 Cu3 O6.47 Y'
_chemical_name_systematic 'Y Ba2 Cu3 O6.47'
_space_group_IT_number 47
_symmetry_space_group_name_Hall '-P 2 2'
_symmetry_space_group_name_H-M 'P m m m'
_cell_angle_alpha 90
_cell_angle_beta 90
_cell_angle_gamma 90
_cell_formula_units_Z 1
_cell_length_a 3.81
_cell_length_b 3.874
_cell_length_c 11.63
_cell_volume 171.658
_citation_journal_id_ASTM SSCOA4
_cod_data_source_file Sequeira_SSCOA4_1988_639.cif
_cod_data_source_block Ba2Cu3O6.47Y1
_cod_original_cell_volume 171.6581
_cod_original_formula_sum 'Ba2 Cu3 O6.47 Y1'
_cod_database_code 1540944

loop_
_symmetry_equiv_pos_as_xyz
x,y,z
-x,-y,z
x,-y,-z
-x,y,-z
-x,-y,-z
x,y,-z
-x,y,z
x,-y,z

loop_
_atom_site_label
_atom_site_type_symbol
_atom_site_fract_x
_atom_site_fract_y
_atom_site_fract_z
_atom_site_occupancy
_atom_site_U_iso_or_equiv
O2 O-2 0 0 0.165 1 0.0
Y1 Y+3 0.5 0.5 0.5 1 0.0
O3 O-2 0.5 0 0.394 0.92 0.0
Cu1 Cu+2 0 0 0.365 1 0.0
O4 O-2 0 0.5 0.365 1 0.0
Ba1 Ba+2 0.5 0.5 0.182 1 0.0
O1 O-2 0 0.5 0 0.63 0.0
Cu1 Cu+2 0 0 0 1 0.0
